data_7130275
loop_
_publ_author_name
'Crist\'obal, Christian'
'Gavi\~na, Daniel'
'Alonso, In\'es'
'Ribagorda, Mar\'ia'
'Carretero, Juan C.'
'del Pozo, Carlos'
'Adrio, Javier'

_publ_section_title
;
 Catalytic enantioselective intramolecular 1,3-dipolar cycloaddition of
 azomethine ylides with fluorinated dipolarophiles
;
_journal_name_full 'Chemical Communications'
_journal_paper_doi 10.1039/D2CC02902B
_journal_year 2022
_chemical_absolute_configuration ad
_chemical_formula_sum 'C82 H82 F6 N8 O12 S4'
_chemical_formula_weight 1613.79
_chemical_name_common ccgnme
_space_group_crystal_system orthorhombic
_space_group_IT_number 19
_space_group_name_Hall 'P 2ac 2ab'
_space_group_name_H-M_alt 'P 21 21 21'
_atom_sites_solution_hydrogens mixed
_audit_update_record
;
2022-05-18 deposited with the CCDC.	2022-06-16 downloaded from the CCDC.
;
_cell_angle_alpha 90.00(3)
_cell_angle_beta 90.00(3)
_cell_angle_gamma 90.00(3)
_cell_formula_units_Z 1
_cell_length_a 17.233(3)
_cell_length_b 6.965(2)
_cell_length_c 18.586(4)
_cell_measurement_reflns_used 3713
_cell_measurement_temperature 250.(2)
_cell_measurement_theta_max 21.5382
_cell_measurement_theta_min 3.3398
_cell_volume 2230.8(9)
_computing_cell_refinement 'SAINT V8.40B (Bruker AXS LLC, 2019)'
_computing_data_reduction 'SAINT V8.40B (Bruker AXS LLC, 2019)'
_computing_molecular_graphics 'shelXle (C.B. Huebschle, rev 1328)'
_computing_structure_refinement 'SHELXL-2019/1 (Sheldrick, 2019)'
_computing_structure_solution 'XT, VERSION 2018/2'
_diffrn_ambient_temperature 250.(2)
_diffrn_detector_area_resol_mean 8.3333
_diffrn_measured_fraction_theta_full 0.998
_diffrn_measured_fraction_theta_max 0.998
_diffrn_measurement_device_type 'Bruker Kappa Apex II'
_diffrn_radiation_type 'Mo K\a'
_diffrn_radiation_wavelength 0.71073
_diffrn_reflns_av_R_equivalents 0.0237
_diffrn_reflns_av_unetI/netI 0.0332
_diffrn_reflns_limit_h_max 20
_diffrn_reflns_limit_h_min -17
_diffrn_reflns_limit_k_max 8
_diffrn_reflns_limit_k_min -5
_diffrn_reflns_limit_l_max 22
_diffrn_reflns_limit_l_min -21
_diffrn_reflns_number 10595
_diffrn_reflns_theta_full 25.03
_diffrn_reflns_theta_max 25.03
_diffrn_reflns_theta_min 2.19
_diffrn_source 'sealed tube'
_exptl_absorpt_coefficient_mu 0.178
_exptl_absorpt_correction_T_max 0.98
_exptl_absorpt_correction_T_min 0.88
_exptl_absorpt_correction_type multi-scan
_exptl_absorpt_process_details
;
Krause, L., Herbst-Irmer, R., Sheldrick, G. M., Stalke, D. (2015).
"Comparison of silver and molybdenum microfocus X-ray sources for
single-crystal structure determination"
J. Appl. Cryst. 48, 3-10.
doi:10.1107/S1600576714022985
;
_exptl_crystal_colour 'clear colourless'
_exptl_crystal_density_diffrn 1.201
_exptl_crystal_density_method 'not measured'
_exptl_crystal_description prism
_exptl_crystal_F_000 844
_exptl_crystal_size_max 0.154
_exptl_crystal_size_mid 0.145
_exptl_crystal_size_min 0.134
_refine_diff_density_max 1.680
_refine_diff_density_min -0.733
_refine_ls_abs_structure_details
;

Flack x determined using 974 quotients [(I+)-(I-)]/[(I+)+(I-)]
(Parsons, Flack and Wagner, Acta Cryst. B69 (2013) 249-259).
;
_refine_ls_abs_structure_Flack 0.10(3)
_refine_ls_extinction_coef 0.11(4)
_refine_ls_extinction_method 'SHELXL-2019/1 (Sheldrick 2019)'
_refine_ls_goodness_of_fit_ref 1.872
_refine_ls_hydrogen_treatment mixed
_refine_ls_matrix_type full
_refine_ls_number_parameters 260
_refine_ls_number_reflns 3936
_refine_ls_number_restraints 13
_refine_ls_restrained_S_all 1.873
_refine_ls_R_factor_all 0.1976
_refine_ls_R_factor_gt 0.1674
_refine_ls_shift/su_max 0.004
_refine_ls_shift/su_mean 0.000
_refine_ls_structure_factor_coef Fsqd
_refine_ls_weighting_details 'w=1/[\s^2^(Fo^2^)+(0.2000P)^2^] where P=(Fo^2^+2Fc^2^)/3'
_refine_ls_weighting_scheme calc
_refine_ls_wR_factor_gt 0.4126
_refine_ls_wR_factor_ref 0.4383
_reflns_number_gt 2971
_reflns_number_total 3936
_reflns_threshold_expression 'I > 2\s(I)'
_cod_data_source_file d2cc02902b2.cif
_cod_data_source_block 03432def
_cod_depositor_comments
;
The following automatic conversions were performed:

data item '_exptl_absorpt_correction_type' value 'Multi-Scan' was
changed to 'multi-scan' in accordance with the
/home/data/users/saulius/crontab/automatic-downloads/rss-feeds/RSC/lib/dictionaries/cif_core.dic
dictionary named 'cif_core.dic' version 2.4.2 last updated on
2011-04-26.

Automatic conversion script
Id: cif_fix_values 7556 2019-12-06 15:28:31Z antanas 
;
_cod_database_code 7130275

loop_
_space_group_symop_operation_xyz
'x, y, z'
'-x+1/2, -y, z+1/2'
'-x, y+1/2, -z+1/2'
'x+1/2, -y+1/2, -z'

loop_
_atom_site_type_symbol
_atom_site_label
_atom_site_fract_x
_atom_site_fract_y
_atom_site_fract_z
_atom_site_U_iso_or_equiv
_atom_site_adp_type
_atom_site_calc_flag
_atom_site_refinement_flags_adp
_atom_site_refinement_flags_occupancy
_atom_site_refinement_flags_posn
_atom_site_occupancy
_atom_site_disorder_assembly
_atom_site_disorder_group
C C1 0.4555(7) 0.6112(19) 0.5117(6) 0.069(3) Uani d . . . 1 . .
C C2 0.4576(8) 0.556(3) 0.4387(8) 0.097(5) Uani d . . . 1 . .
H H2 0.439912 0.432620 0.425841 0.116000 Uiso calc U . R 1 . .
C C3 0.4844(14) 0.674(5) 0.3865(9) 0.136(9) Uani d . . . 1 . .
C C4 0.5105(14) 0.861(4) 0.4057(9) 0.121(6) Uani d . . . 1 . .
H H4 0.532741 0.941237 0.370648 0.145000 Uiso calc U . R 1 . .
C C5 0.5031(9) 0.927(3) 0.4773(8) 0.098(5) Uani d . . . 1 . .
H H5 0.515567 1.054062 0.489544 0.118000 Uiso calc U . R 1 . .
C C6 0.4770(6) 0.7980(17) 0.5293(6) 0.065(3) Uani d . . . 1 . .
C C7 0.4223(8) 0.4913(16) 0.5684(8) 0.080(4) Uani d . . D 1 . .
H H7 0.464899 0.454390 0.601362 0.096000 Uiso calc U . R 1 . .
C C8 0.3643(6) 0.6122(18) 0.6116(7) 0.065(3) Uani d . . . 1 . .
H H8 0.326519 0.672725 0.578455 0.078000 Uiso calc U . R 1 . .
C C9 0.4093(7) 0.7664(16) 0.6512(7) 0.067(3) Uani d . . . 1 . .
H H9A 0.373320 0.864749 0.668709 0.080000 Uiso calc U . R 1 . .
H H9B 0.435287 0.709403 0.693000 0.080000 Uiso calc U . R 1 . .
C C10 0.3239(12) 0.459(3) 0.6563(10) 0.121(7) Uani d . . . 1 . .
H H10 0.355329 0.439333 0.700285 0.146000 Uiso calc U . R 1 . .
C C11 0.3287(10) 0.278(2) 0.6132(10) 0.100(5) Uani d . . D 1 . .
H H11 0.361772 0.194616 0.643653 0.120000 Uiso calc U . R 1 . .
C C12 0.4931(16) 0.624(7) 0.3076(9) 0.179(14) Uani d . . . 1 . .
H H12A 0.487854 0.739968 0.278832 0.268000 Uiso calc U . R 1 . .
H H12B 0.453250 0.533149 0.293926 0.268000 Uiso calc U . R 1 . .
H H12C 0.543870 0.568241 0.299450 0.268000 Uiso calc U . R 1 . .
C C13 0.2527(13) 0.178(4) 0.6154(13) 0.087(7) Uiso d . P D 0.5 . .
C C14 0.1468(10) 0.083(4) 0.5380(14) 0.076(7) Uani d . P D 0.5 . .
H H14A 0.129205 0.119507 0.490336 0.114000 Uiso calc U P R 0.5 . .
H H14B 0.108446 0.121142 0.573354 0.114000 Uiso calc U P R 0.5 . .
H H14C 0.153642 -0.055522 0.539818 0.114000 Uiso calc U P R 0.5 . .
C C15 0.2450(17) 0.510(4) 0.6796(12) 0.089(8) Uiso d . P D 0.5 . .
C C16 0.6213(6) 0.8117(17) 0.6352(6) 0.064(3) Uani d . . . 1 . .
C C17 0.6174(8) 0.639(2) 0.6713(7) 0.080(4) Uani d . . . 1 . .
H H17 0.572855 0.603960 0.697483 0.096000 Uiso calc U . R 1 . .
C C18 0.6822(8) 0.515(2) 0.6678(8) 0.088(4) Uani d . . . 1 . .
H H18 0.678626 0.394923 0.690370 0.105000 Uiso calc U . R 1 . .
C C19 0.7490(8) 0.561(3) 0.6340(7) 0.094(5) Uani d . . . 1 . .
C C20 0.7491(8) 0.740(3) 0.5967(9) 0.100(5) Uani d . . . 1 . .
H H20 0.793070 0.775935 0.569876 0.120000 Uiso calc U . R 1 . .
C C21 0.6861(7) 0.863(2) 0.5992(8) 0.085(4) Uani d . . . 1 . .
H H21 0.688414 0.982069 0.575768 0.102000 Uiso calc U . R 1 . .
C C22 0.8205(12) 0.450(5) 0.6311(13) 0.162(10) Uani d . . . 1 . .
H H22A 0.823784 0.331122 0.654859 0.194000 Uiso calc U . R 1 . .
H H22B 0.863456 0.497386 0.605476 0.194000 Uiso calc U . R 1 . .
F F1 0.2137(13) 0.357(3) 0.7165(10) 0.119(6) Uiso d . P D 0.5 . .
F F2 0.2005(12) 0.564(3) 0.6205(9) 0.111(5) Uiso d . P D 0.5 . .
F F3 0.2658(17) 0.600(5) 0.7423(13) 0.162(9) Uiso d . P D 0.5 . .
N N1 0.4689(5) 0.8583(13) 0.6031(5) 0.065(2) Uani d . . . 1 . .
N N2 0.3805(14) 0.320(2) 0.5501(11) 0.143(7) Uani d . . D 1 . .
H H2N 0.346(4) 0.324(15) 0.514(3) 0.171000 Uiso d U . D 1 . .
O O1 0.2246(18) 0.074(4) 0.6618(14) 0.130(8) Uiso d . P D 0.5 . .
O O2 0.2213(14) 0.178(4) 0.5537(12) 0.125(8) Uiso d . P D 0.5 . .
O O3 0.5587(7) 1.1369(13) 0.6041(7) 0.105(3) Uani d . . . 1 . .
O O4 0.5191(6) 0.9769(15) 0.7180(5) 0.090(3) Uani d . . . 1 . .
S S1 0.54118(18) 0.9651(4) 0.64321(17) 0.0695(12) Uani d . . . 1 . .

loop_
_atom_site_aniso_label
_atom_site_aniso_U_11
_atom_site_aniso_U_22
_atom_site_aniso_U_33
_atom_site_aniso_U_12
_atom_site_aniso_U_13
_atom_site_aniso_U_23
C1 0.056(6) 0.075(6) 0.075(7) 0.000(6) -0.018(5) -0.015(6)
C2 0.072(8) 0.124(12) 0.095(10) 0.037(9) -0.019(7) -0.021(9)
C3 0.137(15) 0.21(2) 0.064(9) 0.050(17) -0.007(9) -0.032(13)
C4 0.147(16) 0.147(15) 0.068(8) -0.045(15) 0.006(9) 0.009(10)
C5 0.074(8) 0.123(13) 0.097(9) 0.014(10) 0.020(7) 0.007(10)
C6 0.047(5) 0.069(6) 0.078(7) 0.005(5) 0.003(5) -0.012(5)
C7 0.080(8) 0.053(6) 0.107(9) 0.010(6) -0.039(7) -0.006(6)
C8 0.051(5) 0.066(6) 0.079(6) -0.007(5) -0.007(5) 0.016(6)
C9 0.058(6) 0.058(5) 0.084(7) -0.003(5) 0.010(5) 0.010(5)
C10 0.122(14) 0.118(13) 0.125(12) -0.046(12) -0.068(11) 0.052(11)
C11 0.099(11) 0.068(8) 0.131(12) -0.015(8) -0.035(10) 0.042(8)
C12 0.124(16) 0.33(4) 0.087(11) 0.04(2) -0.006(10) -0.043(19)
C14 0.027(9) 0.094(17) 0.107(16) -0.024(10) -0.023(9) 0.009(14)
C16 0.049(5) 0.072(6) 0.071(6) -0.010(5) 0.008(5) -0.017(6)
C17 0.063(7) 0.097(9) 0.079(7) -0.005(7) 0.017(6) 0.010(7)
C18 0.072(8) 0.093(9) 0.098(8) 0.020(7) 0.012(7) 0.020(8)
C19 0.050(6) 0.147(14) 0.086(8) 0.020(8) 0.009(6) 0.014(10)
C20 0.054(7) 0.147(15) 0.098(10) -0.014(9) 0.022(7) 0.010(10)
C21 0.058(7) 0.098(9) 0.100(9) -0.016(7) 0.026(6) -0.007(8)
C22 0.073(11) 0.21(3) 0.20(2) 0.047(15) 0.037(12) 0.00(2)
N1 0.058(5) 0.059(5) 0.079(6) 0.003(4) 0.008(4) 0.001(4)
N2 0.168(17) 0.078(8) 0.182(16) -0.021(11) -0.043(14) -0.026(10)
O3 0.103(7) 0.058(4) 0.154(9) -0.019(5) 0.005(7) -0.002(5)
O4 0.075(5) 0.096(6) 0.098(6) 0.003(5) -0.006(4) -0.049(5)
S1 0.0626(17) 0.0568(15) 0.089(2) -0.0086(14) 0.0063(13) -0.0142(14)

loop_
_atom_type_symbol
_atom_type_description
_atom_type_scat_dispersion_real
_atom_type_scat_dispersion_imag
_atom_type_scat_source
C C 0.0033 0.0016 'International Tables Vol C Tables 4.2.6.8 and 6.1.1.4'
H H 0.0000 0.0000 'International Tables Vol C Tables 4.2.6.8 and 6.1.1.4'
F F 0.0171 0.0103 'International Tables Vol C Tables 4.2.6.8 and 6.1.1.4'
N N 0.0061 0.0033 'International Tables Vol C Tables 4.2.6.8 and 6.1.1.4'
O O 0.0106 0.0060 'International Tables Vol C Tables 4.2.6.8 and 6.1.1.4'
S S 0.1246 0.1234 'International Tables Vol C Tables 4.2.6.8 and 6.1.1.4'

loop_
_geom_angle_atom_site_label_1
_geom_angle_atom_site_label_2
_geom_angle_atom_site_label_3
_geom_angle_site_symmetry_1
_geom_angle_site_symmetry_3
_geom_angle
_geom_angle_publ_flag
C6 C1 C2 . . 118.4(14) ?
C6 C1 C7 . . 117.9(11) ?
C2 C1 C7 . . 123.2(13) ?
C3 C2 C1 . . 122.0(18) ?
C2 C3 C4 . . 119.0(15) ?
C2 C3 C12 . . 126.(3) ?
C4 C3 C12 . . 115.(3) ?
C5 C4 C3 . . 120.3(17) ?
C6 C5 C4 . . 118.3(17) ?
C1 C6 C5 . . 121.6(13) ?
C1 C6 N1 . . 118.1(11) ?
C5 C6 N1 . . 120.3(12) ?
N2 C7 C1 . . 120.1(14) ?
N2 C7 C8 . . 104.7(14) ?
C1 C7 C8 . . 108.6(9) ?
C10 C8 C9 . . 117.8(11) ?
C10 C8 C7 . . 101.4(13) ?
C9 C8 C7 . . 108.0(9) ?
N1 C9 C8 . . 111.2(10) ?
C15 C10 C11 . . 114.3(16) ?
C15 C10 C8 . . 114.5(17) ?
C11 C10 C8 . . 105.9(16) ?
C13 C11 C10 . . 109.4(19) ?
C13 C11 N2 . . 129.6(17) ?
C10 C11 N2 . . 106.6(13) ?
O1 C13 O2 . . 118.(3) ?
O1 C13 C11 . . 130.(3) ?
O2 C13 C11 . . 111.(2) ?
F3 C15 F1 . . 92.(2) ?
F3 C15 F2 . . 134.(3) ?
F1 C15 F2 . . 113.(2) ?
F3 C15 C10 . . 97.(2) ?
F1 C15 C10 . . 109.(2) ?
F2 C15 C10 . . 110.(2) ?
C21 C16 C17 . . 120.7(13) ?
C21 C16 S1 . . 122.3(11) ?
C17 C16 S1 . . 116.9(8) ?
C16 C17 C18 . . 118.0(11) ?
C19 C18 C17 . . 123.8(14) ?
C18 C19 C20 . . 115.5(13) ?
C18 C19 C22 . . 128.1(19) ?
C20 C19 C22 . . 116.4(16) ?
C21 C20 C19 . . 121.5(12) ?
C16 C21 C20 . . 120.4(15) ?
C6 N1 C9 . . 120.5(9) ?
C6 N1 S1 . . 119.6(7) ?
C9 N1 S1 . . 116.3(8) ?
C7 N2 C11 . . 106.1(15) ?
C13 O2 C14 . . 123.(2) ?
O3 S1 O4 . . 119.7(6) ?
O3 S1 N1 . . 108.1(6) ?
O4 S1 N1 . . 105.4(5) ?
O3 S1 C16 . . 107.5(6) ?
O4 S1 C16 . . 108.9(6) ?
N1 S1 C16 . . 106.6(5) ?

loop_
_geom_bond_atom_site_label_1
_geom_bond_atom_site_label_2
_geom_bond_site_symmetry_2
_geom_bond_distance
_geom_bond_publ_flag
C1 C6 . 1.391(18) ?
C1 C2 . 1.412(19) ?
C1 C7 . 1.46(2) ?
C2 C3 . 1.36(3) ?
C3 C4 . 1.42(4) ?
C3 C12 . 1.51(2) ?
C4 C5 . 1.41(2) ?
C5 C6 . 1.39(2) ?
C6 N1 . 1.440(15) ?
C7 N2 . 1.43(2) ?
C7 C8 . 1.533(19) ?
C8 C10 . 1.52(2) ?
C8 C9 . 1.516(18) ?
C9 N1 . 1.504(14) ?
C10 C15 . 1.47(4) ?
C10 C11 . 1.50(3) ?
C11 C13 . 1.48(2) ?
C11 N2 . 1.50(3) ?
C13 O1 . 1.22(2) ?
C13 O2 . 1.27(2) ?
C14 O2 . 1.48(2) ?
C15 F3 . 1.37(2) ?
C15 F1 . 1.37(2) ?
C15 F2 . 1.39(2) ?
C16 C21 . 1.350(16) ?
C16 C17 . 1.382(19) ?
C16 S1 . 1.752(12) ?
C17 C18 . 1.409(19) ?
C18 C19 . 1.35(2) ?
C19 C20 . 1.43(3) ?
C19 C22 . 1.45(3) ?
C20 C21 . 1.38(2) ?
N1 S1 . 1.631(10) ?
O3 S1 . 1.432(11) ?
O4 S1 . 1.443(10) ?

loop_
_geom_hbond_atom_site_label_D
_geom_hbond_atom_site_label_H
_geom_hbond_atom_site_label_A
_geom_hbond_site_symmetry_A
_geom_hbond_distance_DH
_geom_hbond_distance_HA
_geom_hbond_distance_DA
_geom_hbond_angle_DHA
_geom_hbond_publ_flag
C5 H5 O3 . 0.94 2.33 2.94(2) 121.9 ?
C9 H9B O4 3_646 0.98 2.44 3.390(15) 162.0 ?
C10 H10 O4 3_646 0.99 2.66 3.577(17) 154.8 ?
C17 H17 O4 3_646 0.94 2.40 3.322(15) 166.4 ?

loop_
_geom_torsion_atom_site_label_1
_geom_torsion_atom_site_label_2
_geom_torsion_atom_site_label_3
_geom_torsion_atom_site_label_4
_geom_torsion_site_symmetry_1
_geom_torsion_site_symmetry_2
_geom_torsion_site_symmetry_3
_geom_torsion_site_symmetry_4
_geom_torsion
_geom_torsion_publ_flag
C6 C1 C2 C3 . . . . 4.(2) ?
C7 C1 C2 C3 . . . . 175.8(15) ?
C1 C2 C3 C4 . . . . -1.(3) ?
C1 C2 C3 C12 . . . . 176.3(18) ?
C2 C3 C4 C5 . . . . -5.(3) ?
C12 C3 C4 C5 . . . . 178.0(19) ?
C3 C4 C5 C6 . . . . 6.(3) ?
C2 C1 C6 C5 . . . . -2.7(18) ?
C7 C1 C6 C5 . . . . -174.6(12) ?
C2 C1 C6 N1 . . . . 175.2(10) ?
C7 C1 C6 N1 . . . . 3.3(15) ?
C4 C5 C6 C1 . . . . -2.(2) ?
C4 C5 C6 N1 . . . . 179.7(15) ?
C6 C1 C7 N2 . . . . 163.2(14) ?
C2 C1 C7 N2 . . . . -8.(2) ?
C6 C1 C7 C8 . . . . 42.9(14) ?
C2 C1 C7 C8 . . . . -128.6(12) ?
N2 C7 C8 C10 . . . . 39.3(14) ?
C1 C7 C8 C10 . . . . 168.6(10) ?
N2 C7 C8 C9 . . . . 163.7(12) ?
C1 C7 C8 C9 . . . . -66.9(11) ?
C10 C8 C9 N1 . . . . 158.4(13) ?
C7 C8 C9 N1 . . . . 44.4(12) ?
C9 C8 C10 C15 . . . . 87.6(17) ?
C7 C8 C10 C15 . . . . -154.8(15) ?
C9 C8 C10 C11 . . . . -145.5(12) ?
C7 C8 C10 C11 . . . . -27.9(15) ?
C15 C10 C11 C13 . . . . -9.(2) ?
C8 C10 C11 C13 . . . . -136.4(16) ?
C15 C10 C11 N2 . . . . 134.7(16) ?
C8 C10 C11 N2 . . . . 7.7(18) ?
C10 C11 C13 O1 . . . . -81.(3) ?
N2 C11 C13 O1 . . . . 146.(3) ?
C10 C11 C13 O2 . . . . 113.(3) ?
N2 C11 C13 O2 . . . . -20.(4) ?
C11 C10 C15 F3 . . . . 149.2(19) ?
C8 C10 C15 F3 . . . . -88.(2) ?
C11 C10 C15 F1 . . . . 55.(2) ?
C8 C10 C15 F1 . . . . 177.3(16) ?
C11 C10 C15 F2 . . . . -69.(2) ?
C8 C10 C15 F2 . . . . 53.(2) ?
C21 C16 C17 C18 . . . . -1.6(19) ?
S1 C16 C17 C18 . . . . -177.9(11) ?
C16 C17 C18 C19 . . . . 3.(2) ?
C17 C18 C19 C20 . . . . -4.(2) ?
C17 C18 C19 C22 . . . . 175.7(19) ?
C18 C19 C20 C21 . . . . 4.(2) ?
C22 C19 C20 C21 . . . . -176.1(18) ?
C17 C16 C21 C20 . . . . 1.(2) ?
S1 C16 C21 C20 . . . . 177.4(11) ?
C19 C20 C21 C16 . . . . -2.(2) ?
C1 C6 N1 C9 . . . . -26.9(15) ?
C5 C6 N1 C9 . . . . 151.0(12) ?
C1 C6 N1 S1 . . . . 131.1(9) ?
C5 C6 N1 S1 . . . . -51.0(14) ?
C8 C9 N1 C6 . . . . 0.5(14) ?
C8 C9 N1 S1 . . . . -158.2(8) ?
C1 C7 N2 C11 . . . . -157.6(13) ?
C8 C7 N2 C11 . . . . -35.4(16) ?
C13 C11 N2 C7 . . . . 152.(2) ?
C10 C11 N2 C7 . . . . 17.4(18) ?
O1 C13 O2 C14 . . . . 9.(5) ?
C11 C13 O2 C14 . . . . 177.(2) ?
C6 N1 S1 O3 . . . . 60.1(10) ?
C9 N1 S1 O3 . . . . -141.1(9) ?
C6 N1 S1 O4 . . . . -170.8(9) ?
C9 N1 S1 O4 . . . . -12.0(10) ?
C6 N1 S1 C16 . . . . -55.2(10) ?
C9 N1 S1 C16 . . . . 103.6(8) ?
C21 C16 S1 O3 . . . . 1.8(13) ?
C17 C16 S1 O3 . . . . 177.9(10) ?
C21 C16 S1 O4 . . . . -129.4(11) ?
C17 C16 S1 O4 . . . . 46.8(11) ?
C21 C16 S1 N1 . . . . 117.4(11) ?
C17 C16 S1 N1 . . . . -66.4(10) ?
